data_1567350
loop_
_publ_author_name
'Chodkiewicz, Michal L.'
'Gajda, Roman'
'Lavina, Barbara'
'Tkachev, Sergey'
'Prakapenka, Vitali B.'
'Dera, Przemyslaw'
'Wozniak, Krzysztof'

_publ_section_title
;
 Accurate crystal structure of ice VI from X-ray diffraction with
 Hirshfeld atom refinement
;
_journal_issue 5
_journal_name_full IUCrJ
_journal_page_first
;
;
_journal_paper_doi 10.1107/S2052252522006662
_journal_volume 9
_journal_year 2022
_chemical_formula_moiety 'H2 O'
_chemical_formula_sum 'H2 O'
_chemical_formula_weight 18.015
_space_group_crystal_system tetragonal
_space_group_IT_number 137
_space_group_name_Hall '-P 4ac 2a'
_space_group_name_H-M_alt 'P 42/n m c :2'
_symmetry_Int_Tables_number 137
_atom_sites_solution_primary direct
_audit_creation_date 2022-03-16
_audit_creation_method
;
Olex2 1.5
(compiled 2021.12.09 svn.r5202d8cf for OlexSys, GUI svn.r6439)
;
_cell_angle_alpha 90
_cell_angle_beta 90
_cell_angle_gamma 90
_cell_formula_units_Z 10
_cell_length_a 6.1711(3)
_cell_length_b 6.1711(3)
_cell_length_c 5.6747(5)
_cell_measurement_reflns_used 594
_cell_measurement_temperature 293(2)
_cell_measurement_theta_max 23.2430
_cell_measurement_theta_min 2.3260
_cell_volume 216.11(2)
_computing_cell_refinement 'CrysAlisPro 1.171.40.67a (Rigaku OD, 2019)'
_computing_data_collection 'CrysAlisPro 1.171.40.67a (Rigaku OD, 2019)'
_computing_data_reduction 'CrysAlisPro 1.171.40.67a (Rigaku OD, 2019)'
_computing_molecular_graphics 'Olex2 1.5 (Dolomanov et al., 2009)'
_computing_publication_material 'Olex2 1.5 (Dolomanov et al., 2009)'
_computing_structure_refinement 'olex2.refine 1.5 (Bourhis et al., 2015)'
_computing_structure_solution 'SHELXS  (Sheldrick, 2008)'
_diffrn_ambient_temperature 293(2)
_diffrn_detector 'Hybrid Pixel Array Detector'
_diffrn_detector_area_resol_mean 5.8140
_diffrn_measured_fraction_theta_full 0.9669
_diffrn_measured_fraction_theta_max 0.7640
_diffrn_measurement_details
;
List of Runs (angles in degrees, time in seconds):

  # Type    Start    End  Width  t~exp~   \w     \q     \k     \f   Frames
--------------------------------------------------------------------------
  1  \f     40.00 141.00   1.00    8.00  90.00   0.00   0.00    --   101
  2  \f    220.00 321.00   1.00    8.00  90.00   0.00   0.00    --   101
;
_diffrn_measurement_device 'abstract diffractometer'
_diffrn_measurement_device_type 'esperanto-CrysAlisPro-abstract goniometer imported esperanto images'
_diffrn_measurement_method '\f scans'
_diffrn_orient_matrix_type 'CrysAlisPro convention (1999,Acta A55,543-557)'
_diffrn_orient_matrix_UB_11 0.0398331000
_diffrn_orient_matrix_UB_12 0.0681823000
_diffrn_orient_matrix_UB_13 0.0191399000
_diffrn_orient_matrix_UB_21 -0.0705867000
_diffrn_orient_matrix_UB_22 0.0390939000
_diffrn_orient_matrix_UB_23 0.0091277000
_diffrn_orient_matrix_UB_31 -0.0014347000
_diffrn_orient_matrix_UB_32 -0.0195093000
_diffrn_orient_matrix_UB_33 0.0855992000
_diffrn_radiation_monochromator synchrotron
_diffrn_radiation_probe x-ray
_diffrn_radiation_type synchrotron
_diffrn_radiation_wavelength 0.50014
_diffrn_reflns_av_R_equivalents 0.0230
_diffrn_reflns_av_unetI/netI 0.0113
_diffrn_reflns_Laue_measured_fraction_full 0.9669
_diffrn_reflns_Laue_measured_fraction_max 0.7640
_diffrn_reflns_limit_h_max 7
_diffrn_reflns_limit_h_min -7
_diffrn_reflns_limit_k_max 7
_diffrn_reflns_limit_k_min -7
_diffrn_reflns_limit_l_max 7
_diffrn_reflns_limit_l_min -7
_diffrn_reflns_number 1022
_diffrn_reflns_point_group_measured_fraction_full 0.9669
_diffrn_reflns_point_group_measured_fraction_max 0.7640
_diffrn_reflns_theta_full 17.4626
_diffrn_reflns_theta_max 22.95
_diffrn_reflns_theta_min 3.29
_diffrn_source synchrotron
_exptl_absorpt_coefficient_mu 0.071
_exptl_absorpt_correction_T_max 1.00000
_exptl_absorpt_correction_T_min 0.61263
_exptl_absorpt_correction_type multi-scan
_exptl_absorpt_process_details
;
CrysAlisPro 1.171.40.67a (Rigaku Oxford Diffraction, 2019)
Empirical absorption correction using spherical harmonics,
 implemented in SCALE3 ABSPACK scaling algorithm.
;
_exptl_crystal_colour colourless
_exptl_crystal_density_diffrn 1.384
_exptl_crystal_description disc
_exptl_crystal_F_000 100.044
_exptl_crystal_size_max 0.3
_exptl_crystal_size_mid 0.2
_exptl_crystal_size_min 0.2
_refine_diff_density_max 0.8179
_refine_diff_density_min -0.5335
_refine_diff_density_rms 0.2228
_refine_ls_d_res_high 0.6414
_refine_ls_d_res_low 4.3636
_refine_ls_goodness_of_fit_ref 0.9361
_refine_ls_hydrogen_treatment refall
_refine_ls_matrix_type full
_refine_ls_number_constraints 0
_refine_ls_number_parameters 22
_refine_ls_number_reflns 191
_refine_ls_number_restraints 7
_refine_ls_restrained_S_all 0.9174
_refine_ls_R_factor_all 0.0783
_refine_ls_R_factor_gt 0.0776
_refine_ls_shift/su_max 0.0018
_refine_ls_shift/su_mean 0.0002
_refine_ls_structure_factor_coef Fsqd
_refine_ls_weighting_details 'w=1/[\s^2^(Fo^2^)+(0.1575P)^2^] where P=(Fo^2^+2Fc^2^)/3'
_refine_ls_weighting_scheme calc
_refine_ls_wR_factor_gt 0.1468
_refine_ls_wR_factor_ref 0.1485
_reflns_Friedel_coverage 0.0
_reflns_limit_h_max 7
_reflns_limit_h_min 0
_reflns_limit_k_max 5
_reflns_limit_k_min 0
_reflns_limit_l_max 7
_reflns_limit_l_min 0
_reflns_number_gt 178
_reflns_number_total 191
_reflns_threshold_expression I>=2u(I)
_cod_data_source_file lt5051.cif
_cod_data_source_block D2O_DESY_IAM
_cod_original_cell_volume 216.11(3)
_cod_original_sg_symbol_H-M 'P 42/n m c'
_cod_database_code 1567350
_chemical_oxdiff_formula H2O
_olex2_refinement_description
;
1. Restrained distances
 O1-H1a
 0.952 with sigma of 0.02
 O1-H1b
 0.952 with sigma of 0.02
 O1-H1c
 0.952 with sigma of 0.02
 O2-H2
 0.952 with sigma of 0.02
 H1a-H1b
 1.5 with sigma of 0.04
 H1b-H1a
 1.5 with sigma of 0.04
 H1b-H1c
 1.5 with sigma of 0.04
2. Others
 Fixed Sof: H1a(0.5) H1b(0.25) H2(0.25) H1c(0.25)
;
_olex2_submission_special_instructions 'No special instructions were received'
_oxdiff_exptl_absorpt_empirical_details
;
Empirical correction (ABSPACK) includes:
- Absorption correction using spherical harmonics
- Frame scaling
;
_oxdiff_exptl_absorpt_empirical_full_max 1.422
_oxdiff_exptl_absorpt_empirical_full_min 0.681

loop_
_space_group_symop_id
_space_group_symop_operation_xyz
1 x,y,z
2 -y+1/2,x,z+1/2
3 y,-x+1/2,z+1/2
4 x+1/2,-y,-z
5 -x,y+1/2,-z
6 -x+1/2,-y+1/2,z
7 y+1/2,x+1/2,-z+1/2
8 -y,-x,-z+1/2
9 -x,-y,-z
10 y-1/2,-x,-z-1/2
11 -y,x-1/2,-z-1/2
12 -x-1/2,y,z
13 x,-y-1/2,z
14 x-1/2,y-1/2,-z
15 -y-1/2,-x-1/2,z-1/2
16 y,x,z-1/2

loop_
_atom_site_label
_atom_site_type_symbol
_atom_site_fract_x
_atom_site_fract_y
_atom_site_fract_z
_atom_site_U_iso_or_equiv
_atom_site_adp_type
_atom_site_occupancy
_atom_site_site_symmetry_order
_atom_site_refinement_flags_posn
_atom_site_refinement_flags_adp
_atom_site_refinement_flags_occupancy
O1 O 0.52952(12) 0.75 0.12898(11) 0.0412(5) Uani 1.000000 2 DS T P
O2 O 0.25 0.75 -0.25 0.0427(6) Uani 1.000000 8 DS T P
H1a H 0.468(3) 0.644(3) 0.216(3) 0.037(4) Uiso 0.500000 1 D . .
H1b H 0.675(2) 0.75 0.127(3) 0.042(8) Uiso 0.500000 2 DS T P
H2 H 0.129(4) 0.75 -0.157(6) 0.053(8) Uiso 0.500000 2 DS T P
H1c H 0.463(8) 0.75 -0.018(6) 0.10(3) Uiso 0.500000 2 DS T P

loop_
_atom_site_aniso_label
_atom_site_aniso_U_11
_atom_site_aniso_U_22
_atom_site_aniso_U_33
_atom_site_aniso_U_12
_atom_site_aniso_U_13
_atom_site_aniso_U_23
O1 0.0321(7) 0.0436(7) 0.0479(7) -0.000000 0.0008(2) 0.000000
O2 0.0445(7) 0.0445(7) 0.0391(7) -0.000000 -0.000000 0.000000

loop_
_atom_type_symbol
_atom_type_scat_dispersion_real
_atom_type_scat_dispersion_imag
_atom_type_scat_Cromer_Mann_a1
_atom_type_scat_Cromer_Mann_a2
_atom_type_scat_Cromer_Mann_a3
_atom_type_scat_Cromer_Mann_a4
_atom_type_scat_Cromer_Mann_b1
_atom_type_scat_Cromer_Mann_b2
_atom_type_scat_Cromer_Mann_b3
_atom_type_scat_Cromer_Mann_b4
_atom_type_scat_Cromer_Mann_c
_atom_type_scat_source
_atom_type_scat_dispersion_source
H 0.00000 0.00000 0.49300 0.32291 0.14019 0.04081 10.51090 26.12570 3.14236 57.79970 0.00304 'International Tables Volume C Table 6.1.1.4 (pp. 500-502)' custom
O 0.00440 0.00280 3.04850 2.28680 1.54630 0.86700 13.27710 5.70110 0.32390 32.90890 0.25080 'International Tables Volume C Table 6.1.1.4 (pp. 500-502)' custom

loop_
_geom_angle_atom_site_label_1
_geom_angle_atom_site_label_2
_geom_angle_atom_site_label_3
_geom_angle
_geom_angle_site_symmetry_1
_geom_angle_site_symmetry_3
_geom_angle_publ_flag
H1a O1 H1a 93(3) 13_575 . ?
H1b O1 H1a 115.2(14) . . ?
H1b O1 H1a 115.2(14) . 13_575 ?
H1c O1 H1a 108(3) . . ?
H1c O1 H1a 108(3) . 13_575 ?
H1c O1 H1b 116(3) . . ?
H2 O2 H2 110(2) . 7_454 ?
H2 O2 H2 110(2) 8_664 6_565 ?
H2 O2 H2 110(2) 8_664 . ?
H2 O2 H2 109(4) 6_565 . ?
H2 O2 H2 109(4) 8_664 7_454 ?
H2 O2 H2 110(2) 6_565 7_454 ?
H1a H1a O1 162(3) 8_665 . ?
H1b H1b O1 179.3(12) 6_665 . ?
H1c H2 O2 161(6) 6_565 7_454 ?
H2 H1c O1 171(7) 6_565 . ?

loop_
_geom_bond_atom_site_label_1
_geom_bond_atom_site_label_2
_geom_bond_distance
_geom_bond_site_symmetry_2
_geom_bond_publ_flag
O1 H1a 0.905(15) 13_575 ?
O1 H1a 0.905(15) . ?
O1 H1b 0.896(15) . ?
O1 H1c 0.930(18) . ?
O2 H2 0.916(18) 7_454 ?
O2 H2 0.916(18) 8_664 ?
O2 H2 0.916(18) 6_565 ?
O2 H2 0.916(18) . ?
H1a H1a 1.05(3) 8_665 ?
H1b H1b 0.93(3) 6_665 ?
H2 H1c 0.97(3) 6_565 ?

loop_
_restr_distance_atom_site_label_1
_restr_distance_atom_site_label_2
_restr_distance_site_symmetry_2
_restr_distance_target
_restr_distance_target_weight_param
_restr_distance_diff
O1 H1a 1 0.9520 0.0200 0.0468
O1 H1b 1 0.9520 0.0200 0.0559
O1 H1c 1 0.9520 0.0200 0.0222
O2 H2 1 0.9520 0.0200 0.0356
H1a H1b 1 1.5000 0.0400 -0.0207
H1b H1a 1 1.5000 0.0400 -0.0207
H1b H1c 1 1.5000 0.0400 -0.0447
